data_4031604
loop_
_publ_author_name
'Burgemeister, K.'
'Kueper, I.'
'Limanski, E.M.'
'Drewes, D.'
'Krebs, B.'

_publ_section_title
;
 Formation of Large Clusters through Reaction of Lanthanide Cations with
 Heptamolybdate
;
_journal_name_full 'European Journal of Inorganic Chemistry'
_journal_page_first 2690
_journal_page_last 2694
_journal_volume 2004
_journal_year 2004
_chemical_formula_sum 'H32 Mo29 O167 Pr4'
_chemical_name_systematic 'Pr4 (Mo O4) (H2 O)16 (Mo7 O24)4 O51'
_space_group_IT_number 15
_symmetry_space_group_name_Hall '-C 2yc'
_symmetry_space_group_name_H-M 'C 1 2/c 1'
_cell_angle_alpha 90
_cell_angle_beta 117.28
_cell_angle_gamma 90
_cell_formula_units_Z 4
_cell_length_a 19.781
_cell_length_b 43.872
_cell_length_c 20.454
_cell_volume 15776.362
_citation_journal_id_ASTM EJICFO
_cod_data_source_file Burgemeister_EJICFO_2004_1409.cif
_cod_data_source_block H32Mo29O167Pr4
_cod_original_cell_volume 15776.36
_cod_database_code 4031604

loop_
_symmetry_equiv_pos_as_xyz
x,y,z
-x,y,-z+1/2
-x,-y,-z
x,-y,z-1/2
x+1/2,y+1/2,z
-x+1/2,y+1/2,-z+1/2
-x+1/2,-y+1/2,-z
x+1/2,-y+1/2,z-1/2

loop_
_atom_site_label
_atom_site_type_symbol
_atom_site_fract_x
_atom_site_fract_y
_atom_site_fract_z
_atom_site_occupancy
_atom_site_U_iso_or_equiv
O1 O-2 0.575101 0.155903 0.256908 1 0.0
O52 O-2 0.299109 0.1818 0.302307 1 0.0
O81 O-2 0.335896 -0.093103 0.247503 1 0.0
O70 O-2 0.778511 0.172602 0.012001 0.5 0.0
O62 O-2 -0.085663 0.148091 0.022137 0.5 0.0
O66 O-2 0.580701 0.131499 0.109009 1 0.0
O28 O-2 0.4249 0.217203 0.1687 1 0.0
O78 O-2 0 0.155781 0.25 0.5 0.0
O59 O-2 0.170896 0.216702 -0.063506 1 0.0
Mo9 Mo+6 0.476619 0.2147 0.119679 1 0.0
Mo6 Mo+6 0.349521 -0.0042 0.349411 1 0.0
O41 O-2 0.407097 0.258996 -0.059609 1 0.0
O13 O-2 0.095409 0.144697 0.151402 1 0.0
O2 O-2 0.4691 0.108999 0.171204 1 0.0
O31 O-2 0.506698 0.219 0.033199 1 0.0
O63 O-2 0.504374 0.281201 -0.161123 1 0.0
O4 O-2 0.408099 0.049003 0.197199 1 0.0
O23 O-2 0.264988 0.0511 0.480692 1 0.0
Mo13 Mo+6 0.532221 0.2674 0.04764 1 0.0
O38 O-2 0.196604 0.170998 -0.221801 1 0.0
O36 O-2 0.390101 0.168998 -0.058901 1 0.0
O48 O-2 0.5456 0.167 -0.025998 1 0.0
O26 O-2 0.151995 0.102697 0.3947 1 0.0
O72 O-2 0.103908 0.052496 0.00533 1 0.0
O89 O-2 0.574616 0.343992 -0.058503 0.5 0.0
O101 O-2 0.63559 0.299492 -0.17983 0.5 0.0
Mo14 Mo+6 0.57766 0.20898 -0.01964 1 0.0
O22 O-2 0.402608 0.0555 0.486501 1 0.0
O98 O-2 0.41882 0.347762 0.01771 0.5 0.0
O61 O-2 0 0.051284 0.25 0.5 0.0
Pr2 Pr+3 0.39232 0.0713 0.08123 1 0.0
O84 O-2 0.11322 -0.106609 0.22441 0.5 0.0
O87 O-2 0.00415 -0.010006 0.2021 0.5 0.0
Mo11 Mo+6 0.279799 0.15894 -0.15058 1 0.0
Mo5 Mo+6 0.20444 0.0438 0.24144 1 0.0
Mo7 Mo+6 0.30948 0.05257 0.42666 1 0.0
O60 O-2 0.666495 0.130898 -0.027704 1 0.0
Mo1 Mo+6 0.5 0.13253 0.25 0.5 0.0
Mo8 Mo+6 0.18875 0.1059 0.33388 1 0.0
O42 O-2 0.456294 0.207501 -0.105103 1 0.0
O37 O-2 0.272894 0.120101 -0.151103 1 0.0
O83 O-2 0.344599 -0.021305 0.133215 0.5 0.0
Mo2 Mo+6 0.38644 0.0509 0.27023 1 0.0
O91 O-2 0.17531 -0.066802 0.22671 0.5 0.0
O43 O-2 0.508105 0.304399 0.021504 1 0.0
O65 O-2 0.69528 0.276127 -0.04838 0.5 0.0
O88 O-2 0.1296 -0.012099 0.05357 0.5 0.0
Mo3 Mo+6 0.26467 0.1029 0.17513 1 0.0
O71 O-2 0.70542 0.190179 -0.18107 0.5 0.0
O8 O-2 0.261105 0.052401 0.190096 1 0.0
O56 O-2 0.180505 0.193201 0.137703 1 0.0
O80 O-2 0.57223 0.110071 -0.18832 0.5 0.0
Pr1 Pr+3 0.32458 0.1937 0.19512 1 0.0
O46 O-2 0.657494 0.206202 0.059691 1 0.0
O74 O-2 0.5 -0.016614 0.25 0.5 0.0
O99 O-2 0.13791 -0.151807 0.12579 0.5 0.0
O21 O-2 0.303401 0.007401 0.410203 1 0.0
O50 O-2 0.492299 0.159302 -0.176599 1 0.0
O15 O-2 0.088896 0.101698 0.246399 1 0.0
O32 O-2 0.369501 0.212399 0.014104 1 0.0
O47 O-2 0.6073 0.208601 -0.086401 1 0.0
Mo4 Mo+6 0.09689 0.106281 0.157561 1 0.0
O10 O-2 0.296204 0.095995 0.1105 1 0.0
O53 O-2 0.4116 0.017698 0.046806 1 0.0
O34 O-2 0.314193 0.169199 0.081094 1 0.0
O6 O-2 0.367407 0.006699 0.268298 1 0.0
O30 O-2 0.474204 0.258301 0.099102 1 0.0
O90 O-2 -0.00115 0.160403 -0.34957 0.5 0.0
O20 O-2 0.318296 -0.041098 0.329797 1 0.0
O51 O-2 0.264704 0.230303 0.086006 1 0.0
O3 O-2 0.471893 0.053402 0.346799 1 0.0
O14 O-2 0.008704 0.0949 0.091805 1 0.0
Mo15 Mo+6 0.45558 0.15663 -0.11488 1 0.0
O64 O-2 0.141703 0.223397 0.263797 0.5 0.0
O102 O-2 0.02265 -0.00649 0.10429 0.5 0.0
O45 O-2 0.563104 0.253797 -0.022302 1 0.0
O95 O-2 0.1485 0.102006 -0.07691 0.5 0.0
O76 O-2 0.16562 0.123397 -0.03347 0.5 0.0
O35 O-2 0.262602 0.167003 -0.066201 1 0.0
O93 O-2 0.063804 0.213894 -0.242201 0.5 0.0
O69 O-2 0.5 0.216913 -0.25 0.5 0.0
O55 O-2 0.278606 0.035195 0.060303 1 0.0
O75 O-2 0.654069 0.156113 -0.169366 0.5 0.0
O33 O-2 0.366401 0.1235 0.023802 1 0.0
O19 O-2 0.440595 -0.006402 0.415898 1 0.0
O29 O-2 0.458202 0.1724 0.093701 1 0.0
O82 O-2 0.499489 0.061322 -0.152084 0.5 0.0
O7 O-2 0.325804 0.043998 0.331997 1 0.0
O58 O-2 0.300501 0.245598 0.233497 1 0.0
O39 O-2 0.350408 0.161501 -0.191498 1 0.0
Mo10 Mo+6 0.3559 0.1623 0.0244 1 0.0
O85 O-2 0.20549 0.094711 0.56307 1 0.0
O77 O-2 0.657122 0.221903 -0.230172 0.5 0.0
O11 O-2 0.158503 0.098699 0.1078 1 0.0
O5 O-2 0.357408 0.0926 0.2618 1 0.0
O18 O-2 0.196304 0.054802 0.3263 1 0.0
O67 O-2 -0.094209 0.043699 0.084502 1 0.0
O40 O-2 0.303195 0.214298 -0.140899 1 0.0
O68 O-2 0.173492 -0.019396 0.402389 1 0.0
O92 O-2 0.43917 0.067283 0.63372 0.5 0.0
Mo12 Mo+6 0.39142 0.2199 -0.065011 1 0.0
O97 O-2 0.10007 0.093891 -0.18577 0.5 0.0
O94 O-2 -0.02349 0.118098 -0.06519 0.5 0.0
O73 O-2 0.293389 -0.0241 0.130582 0.5 0.0
O96 O-2 0.1131 -0.044187 0.26261 0.5 0.0
O57 O-2 0.294903 0.070601 -0.052696 1 0.0
O100 O-2 0.807904 0.166586 -0.135313 0.5 0.0
O49 O-2 0.455593 0.118798 -0.097906 1 0.0
O17 O-2 0.215793 0.004704 0.252594 1 0.0
O24 O-2 0.293495 0.094598 0.396795 1 0.0
O86 O-2 0.135206 0.151894 -0.00519 0.5 0.0
O54 O-2 0.5319 0.081201 0.487102 1 0.0
O79 O-2 0.742791 0.271089 0.076389 0.5 0.0
O25 O-2 0.20359 0.144102 0.328696 1 0.0
O44 O-2 0.618404 0.269602 0.123207 1 0.0
O16 O-2 0.112699 0.049898 0.173002 1 0.0
O12 O-2 0.209407 0.095101 0.241605 1 0.0
O27 O-2 0.569201 0.211598 0.186299 1 0.0
O9 O-2 0.269601 0.141596 0.188196 1 0.0
